data_7225714
loop_
_publ_author_name
'Wojciechowska, Martyna'
'Szklarz, Przemys\/law'
'Bia\/lo\'nska, Agata'
'Baran, Jan'
'Janicki, Rafa\/l'
'Medycki, Wojciech'
'Durlak, Piotr'
'Piecha-Bisiorek, Anna'
'Jakubas, Ryszard'

_publ_section_title
;
 Enormous lattice distortion through an isomorphous phase transition in an
 organic--inorganic hybrid based on haloantimonate(iii)
;
_journal_issue 33
_journal_name_full CrystEngComm
_journal_page_first 6184
_journal_paper_doi 10.1039/C6CE01008C
_journal_volume 18
_journal_year 2016
_chemical_formula_moiety 'C8 H20 N, Cl4 Sb'
_chemical_formula_sum 'C8 H20 Cl4 N Sb'
_chemical_formula_weight 393.80
_chemical_name_systematic
;
Bis(diisobutylammonium) octachlorodiantimonate(III)
;
_space_group_crystal_system monoclinic
_space_group_IT_number 14
_space_group_name_Hall '-P 2ybc'
_space_group_name_H-M_alt 'P 1 21/c 1'
_symmetry_space_group_name_Hall '-P 2ybc'
_symmetry_space_group_name_H-M 'P 1 21/c 1'
_atom_sites_solution_hydrogens geom
_audit_creation_method SHELXL-2014
_audit_update_record
;
2016-04-20 deposited with the CCDC.
2016-06-27 downloaded from the CCDC.
;
_cell_angle_alpha 90
_cell_angle_beta 101.28(3)
_cell_angle_gamma 90
_cell_formula_units_Z 4
_cell_length_a 5.790(2)
_cell_length_b 19.485(3)
_cell_length_c 14.275(3)
_cell_measurement_reflns_used 18539
_cell_measurement_temperature 250(2)
_cell_measurement_theta_max 1.00000
_cell_measurement_theta_min 0.64895
_cell_volume 1579.4(7)
_computing_cell_refinement
;
CrysAlisPro, Agilent Technologies,
Version 1.171.36.28 (release 01-02-2013 CrysAlis171 .NET)
(compiled Feb  1 2013,16:14:44)
;
_computing_data_collection
;
CrysAlisPro, Agilent Technologies,
Version 1.171.36.28 (release 01-02-2013 CrysAlis171 .NET)
(compiled Feb  1 2013,16:14:44)
;
_computing_data_reduction
;
CrysAlisPro, Agilent Technologies,
Version 1.171.36.28 (release 01-02-2013 CrysAlis171 .NET)
(compiled Feb  1 2013,16:14:44)
;
_computing_structure_refinement 'SHELXL-2014/7 (Sheldrick, 2014)'
_computing_structure_solution 'SHELXS-2014/7 (Sheldrick, 2014)'
_diffrn_ambient_temperature 250(2)
_diffrn_detector_area_resol_mean 8.3359
_diffrn_measured_fraction_theta_full 0.993
_diffrn_measured_fraction_theta_max 0.992
_diffrn_measurement_device_type 'Xcalibur, Sapphire2, large Be window'
_diffrn_measurement_method \w
_diffrn_radiation_type MoK\a
_diffrn_radiation_wavelength 0.71073
_diffrn_reflns_av_R_equivalents 0.0347
_diffrn_reflns_av_unetI/netI 0.0895
_diffrn_reflns_Laue_measured_fraction_full 0.993
_diffrn_reflns_Laue_measured_fraction_max 0.992
_diffrn_reflns_limit_h_max 6
_diffrn_reflns_limit_h_min -7
_diffrn_reflns_limit_k_max 24
_diffrn_reflns_limit_k_min -15
_diffrn_reflns_limit_l_max 17
_diffrn_reflns_limit_l_min -12
_diffrn_reflns_number 6588
_diffrn_reflns_point_group_measured_fraction_full 0.993
_diffrn_reflns_point_group_measured_fraction_max 0.992
_diffrn_reflns_theta_full 25.242
_diffrn_reflns_theta_max 26.438
_diffrn_reflns_theta_min 3.458
_diffrn_source 'Enhance (Mo) X-ray Source'
_exptl_absorpt_coefficient_mu 2.395
_exptl_absorpt_correction_T_max 0.826
_exptl_absorpt_correction_T_min 0.626
_exptl_absorpt_correction_type analytical
_exptl_absorpt_process_details
;
CrysAlisPro, Agilent Technologies,
Version 1.171.36.28 (release 01-02-2013 CrysAlis171 .NET)
(compiled Feb  1 2013,16:14:44)
Analytical numeric absorption correction using a multifaceted crystal
            model based on expressions derived by R.C. Clark & J.S. Reid.
(Clark, R. C. & Reid, J. S. (1995). Acta Cryst. A51, 887-897)
;
_exptl_crystal_colour colourless
_exptl_crystal_density_diffrn 1.656
_exptl_crystal_description needle
_exptl_crystal_F_000 776
_exptl_crystal_recrystallization_method 'Re-crystallisation from solvent'
_exptl_crystal_size_max 0.210
_exptl_crystal_size_mid 0.140
_exptl_crystal_size_min 0.090
_refine_diff_density_max 0.415
_refine_diff_density_min -0.870
_refine_diff_density_rms 0.119
_refine_ls_extinction_method none
_refine_ls_goodness_of_fit_ref 0.822
_refine_ls_hydrogen_treatment constr
_refine_ls_matrix_type full
_refine_ls_number_parameters 127
_refine_ls_number_reflns 3221
_refine_ls_number_restraints 0
_refine_ls_restrained_S_all 0.822
_refine_ls_R_factor_all 0.0728
_refine_ls_R_factor_gt 0.0343
_refine_ls_shift/su_max 0.001
_refine_ls_shift/su_mean 0.000
_refine_ls_structure_factor_coef Fsqd
_refine_ls_weighting_details 'w=1/[\s^2^(Fo^2^)+(0.0238P)^2^] where P=(Fo^2^+2Fc^2^)/3'
_refine_ls_weighting_scheme calc
_refine_ls_wR_factor_gt 0.0589
_refine_ls_wR_factor_ref 0.0645
_reflns_Friedel_coverage 0.000
_reflns_number_gt 1781
_reflns_number_total 3221
_reflns_threshold_expression 'I > 2\s(I)'
_cod_data_source_file c6ce01008c3.cif
_cod_data_source_block SbClDIBA250K
_cod_depositor_comments 'Adding full bibliography for 7225712--7225715.cif.'
_cod_database_code 7225714
_shelx_space_group_comment
;
The symmetry employed for this shelxl refinement is uniquely defined
by the following loop, which should always be used as a source of
symmetry information in preference to the above space-group names.
They are only intended as comments.
;
_shelx_estimated_absorpt_t_min 0.633
_shelx_estimated_absorpt_t_max 0.813
_shelxl_version_number 2014-3
_solvent_exptl_crystal_recrystallization_method water

loop_
_space_group_symop_operation_xyz
'x, y, z'
'-x, y+1/2, -z+1/2'
'-x, -y, -z'
'x, -y-1/2, z-1/2'

loop_
_atom_site_label
_atom_site_type_symbol
_atom_site_fract_x
_atom_site_fract_y
_atom_site_fract_z
_atom_site_U_iso_or_equiv
_atom_site_adp_type
_atom_site_occupancy
_atom_site_site_symmetry_order
_atom_site_calc_flag
_atom_site_refinement_flags_posn
_atom_site_refinement_flags_adp
N1 N 0.0545(6) 0.37286(19) 0.1819(3) 0.0401(10) Uani 1 1 d . .
H11 H -0.0487 0.3905 0.1313 0.048 Uiso 1 1 calc R U
H12 H 0.1986 0.3713 0.1656 0.048 Uiso 1 1 calc R U
C1 C -0.0187(8) 0.3018(3) 0.1989(4) 0.0564(15) Uani 1 1 d . .
H1A H -0.1620 0.3036 0.2270 0.068 Uiso 1 1 calc R U
H1B H 0.1072 0.2796 0.2461 0.068 Uiso 1 1 calc R U
C2 C -0.0679(9) 0.2589(3) 0.1113(4) 0.0672(17) Uani 1 1 d . .
H2A H -0.1947 0.2822 0.0645 0.081 Uiso 1 1 calc R U
C3 C 0.1389(12) 0.2498(4) 0.0646(5) 0.141(3) Uani 1 1 d . .
H3A H 0.0938 0.2211 0.0075 0.212 Uiso 1 1 calc R U
H3B H 0.1918 0.2947 0.0462 0.212 Uiso 1 1 calc R U
H3C H 0.2670 0.2275 0.1093 0.212 Uiso 1 1 calc R U
C4 C -0.1617(10) 0.1890(3) 0.1346(5) 0.100(2) Uani 1 1 d . .
H4A H -0.1940 0.1608 0.0766 0.150 Uiso 1 1 calc R U
H4B H -0.0440 0.1660 0.1831 0.150 Uiso 1 1 calc R U
H4C H -0.3073 0.1952 0.1589 0.150 Uiso 1 1 calc R U
C5 C 0.0675(8) 0.4216(3) 0.2666(3) 0.0552(14) Uani 1 1 d . .
H5A H 0.1344 0.4659 0.2507 0.066 Uiso 1 1 calc R U
H5B H -0.0943 0.4306 0.2766 0.066 Uiso 1 1 calc R U
C6 C 0.2110(8) 0.3954(3) 0.3569(3) 0.0588(15) Uani 1 1 d . .
H6A H 0.1388 0.3514 0.3728 0.071 Uiso 1 1 calc R U
C7 C 0.1891(10) 0.4480(4) 0.4357(4) 0.101(2) Uani 1 1 d . .
H7A H 0.2821 0.4325 0.4969 0.151 Uiso 1 1 calc R U
H7B H 0.2477 0.4927 0.4193 0.151 Uiso 1 1 calc R U
H7C H 0.0235 0.4523 0.4410 0.151 Uiso 1 1 calc R U
C8 C 0.4647(9) 0.3816(3) 0.3552(4) 0.0769(18) Uani 1 1 d . .
H8A H 0.5442 0.3645 0.4178 0.115 Uiso 1 1 calc R U
H8B H 0.4754 0.3471 0.3063 0.115 Uiso 1 1 calc R U
H8C H 0.5404 0.4242 0.3404 0.115 Uiso 1 1 calc R U
Sb Sb 0.54367(5) 0.57645(2) 0.11463(2) 0.03420(11) Uani 1 1 d . .
Cl1 Cl 0.12715(18) 0.56930(7) 0.08500(10) 0.0592(4) Uani 1 1 d . .
Cl2 Cl 0.51996(17) 0.42065(7) 0.10002(7) 0.0435(3) Uani 1 1 d . .
Cl3 Cl 0.5342(2) 0.69913(7) 0.12241(10) 0.0687(4) Uani 1 1 d . .
Cl4 Cl 0.5845(2) 0.56564(7) 0.28438(8) 0.0638(4) Uani 1 1 d . .

loop_
_atom_site_aniso_label
_atom_site_aniso_U_11
_atom_site_aniso_U_22
_atom_site_aniso_U_33
_atom_site_aniso_U_23
_atom_site_aniso_U_13
_atom_site_aniso_U_12
N1 0.038(2) 0.038(3) 0.043(2) 0.006(2) 0.0060(17) 0.0016(18)
C1 0.058(3) 0.047(4) 0.064(4) 0.001(3) 0.012(3) 0.002(3)
C2 0.082(4) 0.059(4) 0.052(4) -0.008(3) -0.007(3) -0.010(3)
C3 0.190(8) 0.117(8) 0.152(8) -0.060(6) 0.120(6) -0.036(6)
C4 0.098(5) 0.061(5) 0.134(6) 0.000(5) 0.005(4) -0.027(4)
C5 0.052(3) 0.055(4) 0.059(3) -0.002(4) 0.013(3) 0.003(3)
C6 0.062(4) 0.066(4) 0.047(3) -0.011(3) 0.007(3) -0.012(3)
C7 0.112(5) 0.125(7) 0.073(4) -0.038(5) 0.038(4) -0.024(5)
C8 0.075(4) 0.067(4) 0.081(4) 0.025(4) -0.005(3) -0.010(3)
Sb 0.03143(16) 0.03416(18) 0.03545(18) -0.0005(2) 0.00274(12) -0.00291(17)
Cl1 0.0292(6) 0.0690(10) 0.0793(9) -0.0005(9) 0.0107(6) 0.0019(6)
Cl2 0.0432(6) 0.0458(7) 0.0420(7) 0.0051(7) 0.0100(5) 0.0056(6)
Cl3 0.1024(10) 0.0340(8) 0.0618(9) -0.0021(8) -0.0029(8) -0.0107(8)
Cl4 0.1006(10) 0.0541(10) 0.0348(7) 0.0029(7) 0.0086(7) -0.0022(8)

loop_
_atom_type_symbol
_atom_type_description
_atom_type_scat_dispersion_real
_atom_type_scat_dispersion_imag
_atom_type_scat_source
C C 0.0033 0.0016 'International Tables Vol C Tables 4.2.6.8 and 6.1.1.4'
H H 0.0000 0.0000 'International Tables Vol C Tables 4.2.6.8 and 6.1.1.4'
Cl Cl 0.1484 0.1585 'International Tables Vol C Tables 4.2.6.8 and 6.1.1.4'
N N 0.0061 0.0033 'International Tables Vol C Tables 4.2.6.8 and 6.1.1.4'
Sb Sb -0.5866 1.5461 'International Tables Vol C Tables 4.2.6.8 and 6.1.1.4'

loop_
_geom_angle_atom_site_label_1
_geom_angle_atom_site_label_2
_geom_angle_atom_site_label_3
_geom_angle
_geom_angle_site_symmetry_1
_geom_angle_site_symmetry_3
C1 N1 C5 115.0(4) . .
C1 N1 H11 108.5 . .
C5 N1 H11 108.5 . .
C1 N1 H12 108.5 . .
C5 N1 H12 108.5 . .
H11 N1 H12 107.5 . .
N1 C1 C2 113.7(4) . .
N1 C1 H1A 108.8 . .
C2 C1 H1A 108.8 . .
N1 C1 H1B 108.8 . .
C2 C1 H1B 108.8 . .
H1A C1 H1B 107.7 . .
C1 C2 C3 114.0(5) . .
C1 C2 C4 109.7(5) . .
C3 C2 C4 110.0(6) . .
C1 C2 H2A 107.7 . .
C3 C2 H2A 107.7 . .
C4 C2 H2A 107.7 . .
C2 C3 H3A 109.5 . .
C2 C3 H3B 109.5 . .
H3A C3 H3B 109.5 . .
C2 C3 H3C 109.5 . .
H3A C3 H3C 109.5 . .
H3B C3 H3C 109.5 . .
C2 C4 H4A 109.5 . .
C2 C4 H4B 109.5 . .
H4A C4 H4B 109.5 . .
C2 C4 H4C 109.5 . .
H4A C4 H4C 109.5 . .
H4B C4 H4C 109.5 . .
C6 C5 N1 114.0(4) . .
C6 C5 H5A 108.8 . .
N1 C5 H5A 108.8 . .
C6 C5 H5B 108.8 . .
N1 C5 H5B 108.8 . .
H5A C5 H5B 107.7 . .
C5 C6 C8 115.7(4) . .
C5 C6 C7 107.0(5) . .
C8 C6 C7 110.5(4) . .
C5 C6 H6A 107.8 . .
C8 C6 H6A 107.8 . .
C7 C6 H6A 107.8 . .
C6 C7 H7A 109.5 . .
C6 C7 H7B 109.5 . .
H7A C7 H7B 109.5 . .
C6 C7 H7C 109.5 . .
H7A C7 H7C 109.5 . .
H7B C7 H7C 109.5 . .
C6 C8 H8A 109.5 . .
C6 C8 H8B 109.5 . .
H8A C8 H8B 109.5 . .
C6 C8 H8C 109.5 . .
H8A C8 H8C 109.5 . .
H8B C8 H8C 109.5 . .
Cl1 Sb Cl3 92.02(5) . .
Cl1 Sb Cl4 94.07(6) . .
Cl3 Sb Cl4 92.26(5) . .
Cl1 Sb Cl2 84.37(5) . 3_665
Cl3 Sb Cl2 91.67(4) . 3_665
Cl4 Sb Cl2 175.82(4) . 3_665
Cl1 Sb Cl2 84.17(4) . .
Cl3 Sb Cl2 176.15(4) . .
Cl4 Sb Cl2 88.62(4) . .
Cl2 Sb Cl2 87.37(3) 3_665 .
Cl1 Sb Cl1 162.15(6) . 1_655
Cl3 Sb Cl1 94.42(4) . 1_655
Cl4 Sb Cl1 102.27(5) . 1_655
Cl2 Sb Cl1 78.83(4) 3_665 1_655
Cl2 Sb Cl1 89.06(3) . 1_655

loop_
_geom_bond_atom_site_label_1
_geom_bond_atom_site_label_2
_geom_bond_distance
_geom_bond_site_symmetry_2
N1 C1 1.482(6) .
N1 C5 1.527(6) .
N1 H11 0.9100 .
N1 H12 0.9100 .
C1 C2 1.484(7) .
C1 H1A 0.9900 .
C1 H1B 0.9900 .
C2 C3 1.491(7) .
C2 C4 1.528(7) .
C2 H2A 1.0000 .
C3 H3A 0.9800 .
C3 H3B 0.9800 .
C3 H3C 0.9800 .
C4 H4A 0.9800 .
C4 H4B 0.9800 .
C4 H4C 0.9800 .
C5 C6 1.481(6) .
C5 H5A 0.9900 .
C5 H5B 0.9900 .
C6 C8 1.498(6) .
C6 C7 1.547(7) .
C6 H6A 1.0000 .
C7 H7A 0.9800 .
C7 H7B 0.9800 .
C7 H7C 0.9800 .
C8 H8A 0.9800 .
C8 H8B 0.9800 .
C8 H8C 0.9800 .
Sb Cl1 2.3697(13) .
Sb Cl3 2.3941(13) .
Sb Cl4 2.3975(13) .
Sb Cl2 3.0143(13) 3_665
Sb Cl2 3.0442(14) .
Sb Cl1 3.4886(16) 1_655

loop_
_geom_hbond_atom_site_label_D
_geom_hbond_atom_site_label_H
_geom_hbond_atom_site_label_A
_geom_hbond_distance_DH
_geom_hbond_distance_HA
_geom_hbond_distance_DA
_geom_hbond_angle_DHA
_geom_hbond_site_symmetry_A
N1 H11 Cl2 0.91 2.52 3.224(4) 134.7 1_455
N1 H12 Cl2 0.91 2.44 3.276(4) 153.2 .

loop_
_geom_torsion_atom_site_label_1
_geom_torsion_atom_site_label_2
_geom_torsion_atom_site_label_3
_geom_torsion_atom_site_label_4
_geom_torsion
C5 N1 C1 C2 170.4(4)
N1 C1 C2 C3 61.1(7)
N1 C1 C2 C4 -175.2(4)
C1 N1 C5 C6 52.3(5)
N1 C5 C6 C8 60.7(6)
N1 C5 C6 C7 -175.7(4)
